data_7203812
loop_
_publ_author_name
'Kabbour, Houria'
'Cario, Laurent'
'Boucher, Florent'

_publ_section_title
;
 Rational design of new inorganic compounds with the ZrSiCuAs structure
 type using 2D building blocks
;
_journal_issue 34
_journal_name_full 'Journal of Materials Chemistry'
_journal_page_first 3525
_journal_paper_doi 10.1039/b506031a
_journal_volume 15
_journal_year 2005
_chemical_formula_sum 'Ba F P Zn'
_chemical_formula_weight 252.682
_chemical_name_systematic ' ?'
_space_group_IT_number 129
_symmetry_cell_setting tetragonal
_symmetry_space_group_name_Hall '-P 4a 2a'
_symmetry_space_group_name_H-M 'P 4/n m m :2'
_cell_angle_alpha 90.00000
_cell_angle_beta 90.00000
_cell_angle_gamma 90.00000
_cell_formula_units_Z 2
_cell_length_a 4.15634(3)
_cell_length_b 4.15634(3)
_cell_length_c 9.45743(9)
_cell_volume 163.379(2)
_computing_structure_refinement FULLPROF
_diffrn_ambient_temperature 293
_diffrn_radiation_type 'X-ray CuK\a'
_diffrn_source ' X-ray tube'
_exptl_crystal_density_diffrn 5.136
_pd_instr_location ' ?'
_pd_meas_2theta_range_inc 0.015000
_pd_meas_2theta_range_max 109.97500
_pd_meas_2theta_range_min 10.00000
_pd_meas_number_of_points 6666
_pd_proc_2theta_range_inc 0.015000
_pd_proc_2theta_range_max 109.9750
_pd_proc_2theta_range_min 10.0000
_pd_proc_ls_pref_orient_corr ' ?'
_pd_proc_ls_prof_R_factor 1.9076
_pd_proc_ls_prof_wR_expected 1.3665
_pd_proc_ls_prof_wR_factor 2.6612
_pd_proc_wavelength 1.540590
_pd_spec_mounting ' ?'
_refine_ls_number_parameters 17
_refine_ls_number_reflns 175
_refine_ls_number_restraints 0
_refine_ls_R_I_factor 2.0518
_cod_data_source_file b506031a.txt
_cod_data_source_block phase_1
_cod_depositor_comments
;
The following automatic conversions were performed:
'_symmetry_cell_setting' value 'Tetragonal' changed to 'tetragonal'
according to '/home/adriana/struct/CIF-dictionaries/cif_core.dic'
dictionary named 'cif_core.dic' version 2.4.1 from 2010-06-29.

Automatic conversion script
Id: cif_fix_enum 1555 2011-01-17 13:19:09Z saulius 
;
_cod_original_sg_symbol_H-M 'P 4/N M M'
_cod_original_formula_sum BaFZnP
_cod_database_code 7203812
_pd_proc_ls_prof_cr_factor 9.9803
_pd_proc_ls_prof_cwr_factor 7.7056
_pd_proc_ls_prof_cwr_expected 3.9568
_pd_proc_ls_prof_chi2 3.7926
_pd_proc_ls_prof_echi2 4.1901

loop_
_symmetry_equiv_pos_as_xyz
x,y,z
-y+1/2,x,z
-x+1/2,-y+1/2,z
y,-x+1/2,z
-x+1/2,y,z
y,x,z
x,-y+1/2,z
-y+1/2,-x+1/2,z
-x,-y,-z
y+1/2,-x,-z
x+1/2,y+1/2,-z
-y,x+1/2,-z
x+1/2,-y,-z
-y,-x,-z
-x,y+1/2,-z
y+1/2,x+1/2,-z

loop_
_atom_site_label
_atom_site_fract_x
_atom_site_fract_y
_atom_site_fract_z
_atom_site_U_iso_or_equiv
_atom_site_occupancy
_atom_site_adp_type
_atom_site_type_symbol
Ba 0.25000 0.25000 0.33177(6) 0.0074(3) 1.00000 Uani Ba
Zn 0.25000 0.75000 0.00000 0.0084(7) 1.00000 Uani Zn
P 0.75000 0.75000 0.1491(2) 0.0053(7) 1.00000 Uiso P
F 0.25000 0.75000 0.50000 0.0060(12) 1.00000 Uiso F

loop_
_atom_site_aniso_label
_atom_site_aniso_U_11
_atom_site_aniso_U_22
_atom_site_aniso_U_33
_atom_site_aniso_U_12
_atom_site_aniso_U_13
_atom_site_aniso_U_23
_atom_site_aniso_type_symbol
Ba 0.0074(2) 0.0074(2) 0.0076(4) 0.00000 0.00000 0.00000 Ba
Zn 0.0076(5) 0.0076(5) 0.0099(9) 0.00000 0.00000 0.00000 Zn

loop_
_atom_type_symbol
_atom_type_scat_Cromer_Mann_a1
_atom_type_scat_Cromer_Mann_b1
_atom_type_scat_Cromer_Mann_a2
_atom_type_scat_Cromer_Mann_b2
_atom_type_scat_Cromer_Mann_a3
_atom_type_scat_Cromer_Mann_b3
_atom_type_scat_Cromer_Mann_a4
_atom_type_scat_Cromer_Mann_b4
_atom_type_scat_Cromer_Mann_c
_atom_type_scat_dispersion_real
_atom_type_scat_dispersion_imag
_atom_type_scat_source
ba 20.33610 3.21600 19.29700 0.27560 10.88800 20.20730 2.69590 167.20200 2.77310 -1.33400 8.46000 International_Tables_for_Crystallography_Vol.C(1991)_Tables_6.1.1.4_and_6.1.1.5
zn 14.07430 3.26550 7.03180 0.23330 5.16250 10.31630 2.41000 58.70970 1.30410 -1.61200 0.67800 International_Tables_for_Crystallography_Vol.C(1991)_Tables_6.1.1.4_and_6.1.1.5
p 6.43450 1.90670 4.17910 27.15700 1.78000 0.52600 1.49080 68.16450 1.11490 0.28300 0.43400 International_Tables_for_Crystallography_Vol.C(1991)_Tables_6.1.1.4_and_6.1.1.5
f 3.53920 10.28250 2.64120 4.29440 1.51700 0.26150 1.02430 26.14760 0.27760 0.06900 0.05300 International_Tables_for_Crystallography_Vol.C(1991)_Tables_6.1.1.4_and_6.1.1.5

loop_
_geom_angle_atom_site_label_1
_geom_angle_atom_site_label_2
_geom_angle_atom_site_label_3
_geom_angle_site_symmetry_1
_geom_angle_site_symmetry_2
_geom_angle_site_symmetry_3
_geom_angle
_geom_angle_publ_flag
? ? ? ? ? ? ? ?

loop_
_geom_bond_atom_site_label_1
_geom_bond_atom_site_label_2
_geom_bond_site_symmetry_1
_geom_bond_site_symmetry_2
_geom_bond_distance
_geom_bond_publ_flag
? ? ? ? ? ?

loop_
_geom_contact_atom_site_label_1
_geom_contact_atom_site_label_2
_geom_contact_distance
_geom_contact_site_symmetry_1
_geom_contact_site_symmetry_2
_geom_contact_publ_flag
? ? ? ? ? ?

loop_
_geom_hbond_atom_site_label_D
_geom_hbond_atom_site_label_H
_geom_hbond_atom_site_label_A
_geom_hbond_site_symmetry_D
_geom_hbond_site_symmetry_H
_geom_hbond_site_symmetry_A
_geom_hbond_distance_DH
_geom_hbond_distance_HA
_geom_hbond_distance_DA
_geom_hbond_angle_DHA
_geom_hbond_publ_flag
? ? ? ? ? ? ? ? ? ? ?

loop_
_geom_torsion_atom_site_label_1
_geom_torsion_atom_site_label_2
_geom_torsion_atom_site_label_3
_geom_torsion_atom_site_label_4
_geom_torsion_site_symmetry_1
_geom_torsion_site_symmetry_2
_geom_torsion_site_symmetry_3
_geom_torsion_site_symmetry_4
_geom_torsion
_geom_torsion_publ_flag
? ? ? ? ? ? ? ? ? ?
